data_7108349
loop_
_publ_author_name
'Jieyun Wu'
'Shuhui Bo'
'Jialei Liu'
'Tingting Zhou'
'Hongyan Xiao'
'Ling Qiu'
'Zhen Zhen'
'Xinhou Liu'

_publ_section_title
;
 Synthesis of novel nonlinear optical chromophore to achieve ultrahigh
 electro-optic activity
;
_journal_name_full Chem.Commun.
_journal_page_first 9637
_journal_paper_doi 10.1039/c2cc34747d
_journal_volume 48
_journal_year 2012
_chemical_formula_sum 'C40 H45 Cl N4 O2 S'
_chemical_formula_weight 681.31
_chemical_name_systematic
;

?

;
_space_group_IT_number 2
_symmetry_cell_setting triclinic
_symmetry_space_group_name_Hall '-P 1'
_symmetry_space_group_name_H-M 'P -1'
_atom_sites_solution_hydrogens geom
_atom_sites_solution_primary direct
_atom_sites_solution_secondary difmap
_audit_creation_method SHELXL-97
_cell_angle_alpha 97.386(13)
_cell_angle_beta 106.742(7)
_cell_angle_gamma 108.025(9)
_cell_formula_units_Z 2
_cell_length_a 10.2373(16)
_cell_length_b 12.2791(18)
_cell_length_c 16.455(3)
_cell_measurement_reflns_used 6254
_cell_measurement_temperature 153(2)
_cell_measurement_theta_max 29.131
_cell_measurement_theta_min 2.298
_cell_volume 1829.0(5)
_computing_cell_refinement 'CrystalClear (Rigaku Inc., 2008)'
_computing_data_collection 'CrystalClear (Rigaku Inc., 2008)'
_computing_data_reduction 'CrystalClear (Rigaku Inc., 2008)'
_computing_structure_refinement 'SHELXL-97 (Sheldrick, 1997)'
_computing_structure_solution 'SHELXS-97 (Sheldrick, 1990)'
_diffrn_ambient_temperature 153(2)
_diffrn_detector_area_resol_mean 28.5714
_diffrn_measured_fraction_theta_full 0.977
_diffrn_measured_fraction_theta_max 0.977
_diffrn_measurement_device_type AFC10/Saturn724+
_diffrn_measurement_method 'phi and omega scans'
_diffrn_radiation_monochromator graphite
_diffrn_radiation_source 'Rotating Anode'
_diffrn_radiation_type MoK\a
_diffrn_radiation_wavelength 0.71073
_diffrn_reflns_av_R_equivalents 0.0318
_diffrn_reflns_av_sigmaI/netI 0.0510
_diffrn_reflns_limit_h_max 13
_diffrn_reflns_limit_h_min -14
_diffrn_reflns_limit_k_max 11
_diffrn_reflns_limit_k_min -16
_diffrn_reflns_limit_l_max 22
_diffrn_reflns_limit_l_min -22
_diffrn_reflns_number 20629
_diffrn_reflns_theta_full 29.13
_diffrn_reflns_theta_max 29.13
_diffrn_reflns_theta_min 2.48
_diffrn_standards_decay_% 0
_diffrn_standards_interval_count 0
_diffrn_standards_interval_time 0
_diffrn_standards_number 0
_exptl_absorpt_coefficient_mu 0.201
_exptl_absorpt_correction_T_max 0.9714
_exptl_absorpt_correction_T_min 0.9191
_exptl_crystal_colour Green
_exptl_crystal_density_diffrn 1.237
_exptl_crystal_density_method 'not measured'
_exptl_crystal_description Prism
_exptl_crystal_F_000 724
_exptl_crystal_size_max 0.43
_exptl_crystal_size_mid 0.15
_exptl_crystal_size_min 0.14
_refine_diff_density_max 0.969
_refine_diff_density_min -0.442
_refine_diff_density_rms 0.064
_refine_ls_extinction_method none
_refine_ls_goodness_of_fit_ref 1.000
_refine_ls_hydrogen_treatment constr
_refine_ls_matrix_type full
_refine_ls_number_parameters 439
_refine_ls_number_reflns 9607
_refine_ls_number_restraints 0
_refine_ls_restrained_S_all 1.000
_refine_ls_R_factor_all 0.1024
_refine_ls_R_factor_gt 0.0689
_refine_ls_shift/su_max 0.001
_refine_ls_shift/su_mean 0.000
_refine_ls_structure_factor_coef Fsqd
_refine_ls_weighting_details 'calc w=1/[\s^2^(Fo^2^)+(0.0516P)^2^+2.1600P] where P=(Fo^2^+2Fc^2^)/3'
_refine_ls_weighting_scheme calc
_refine_ls_wR_factor_gt 0.1498
_refine_ls_wR_factor_ref 0.1675
_reflns_number_gt 6603
_reflns_number_total 9607
_reflns_threshold_expression >2sigma(I)
_cod_data_source_file c2cc34747d.txt
_cod_data_source_block bo1533
_cod_original_sg_symbol_H-M P-1
_cod_database_code 7108349

loop_
_symmetry_equiv_pos_as_xyz
'x, y, z'
'-x, -y, -z'

loop_
_atom_site_label
_atom_site_type_symbol
_atom_site_fract_x
_atom_site_fract_y
_atom_site_fract_z
_atom_site_U_iso_or_equiv
_atom_site_adp_type
_atom_site_occupancy
_atom_site_symmetry_multiplicity
_atom_site_calc_flag
_atom_site_refinement_flags
Cl1 Cl 1.19833(10) 0.76399(8) 0.75152(5) 0.0589(2) Uani 1 1 d .
S1 S 0.31298(9) 0.23076(8) 0.14608(6) 0.0589(3) Uani 1 1 d .
O1 O 0.78940(16) 0.69022(13) 0.30973(9) 0.0250(3) Uani 1 1 d .
O2 O 0.41871(18) 0.12847(14) 0.57894(10) 0.0304(4) Uani 1 1 d .
N1 N 0.5455(3) 0.79981(19) 0.05470(14) 0.0421(6) Uani 1 1 d .
N2 N 0.7620(2) 0.49570(19) 0.58111(14) 0.0345(5) Uani 1 1 d .
N3 N 0.8736(2) 0.4150(2) 0.77577(14) 0.0400(5) Uani 1 1 d .
N4 N 0.5748(3) 0.0808(2) 0.78472(16) 0.0567(7) Uani 1 1 d .
C1 C 0.4226(4) 0.7790(3) -0.0242(2) 0.0547(8) Uani 1 1 d .
H1A H 0.4584 0.8166 -0.0673 0.066 Uiso 1 1 calc R
H1B H 0.3549 0.8149 -0.0102 0.066 Uiso 1 1 calc R
C2 C 0.3404(3) 0.6459(3) -0.06353(18) 0.0524(8) Uani 1 1 d .
H2A H 0.4058 0.6110 -0.0817 0.063 Uiso 1 1 calc R
H2B H 0.2545 0.6324 -0.1159 0.063 Uiso 1 1 calc R
C3 C 0.2897(3) 0.5863(2) 0.00439(14) 0.0291(5) Uani 1 1 d .
C4 C 0.4219(2) 0.6173(2) 0.08731(14) 0.0254(4) Uani 1 1 d .
C5 C 0.5479(3) 0.7231(2) 0.10768(14) 0.0280(5) Uani 1 1 d .
C6 C 0.6768(2) 0.74629(19) 0.18195(14) 0.0255(5) Uani 1 1 d .
C7 C 0.8156(3) 0.8553(2) 0.20136(15) 0.0325(5) Uani 1 1 d .
C8 C 0.8042(4) 0.9069(3) 0.12125(19) 0.0534(8) Uani 1 1 d .
H8A H 0.8815 0.9862 0.1381 0.064 Uiso 1 1 calc R
H8B H 0.8219 0.8565 0.0768 0.064 Uiso 1 1 calc R
C9 C 0.6580(4) 0.9165(2) 0.0816(2) 0.0512(8) Uani 1 1 d .
H9A H 0.6398 0.9684 0.1249 0.061 Uiso 1 1 calc R
H9B H 0.6564 0.9514 0.0305 0.061 Uiso 1 1 calc R
C10 C 0.4200(2) 0.5477(2) 0.14572(14) 0.0265(5) Uani 1 1 d .
H10 H 0.3350 0.4795 0.1331 0.032 Uiso 1 1 calc R
C11 C 0.5390(2) 0.57273(19) 0.22420(14) 0.0240(4) Uani 1 1 d .
C12 C 0.6685(2) 0.67005(19) 0.23666(13) 0.0236(4) Uani 1 1 d .
C13 C 0.5344(2) 0.5127(2) 0.29189(14) 0.0248(4) Uani 1 1 d .
H13 H 0.6163 0.5509 0.3443 0.030 Uiso 1 1 calc R
C14 C 0.4354(2) 0.4101(2) 0.29766(14) 0.0250(4) Uani 1 1 d .
C15 C 0.4697(2) 0.3786(2) 0.37882(14) 0.0261(5) Uani 1 1 d .
H15 H 0.5556 0.4318 0.4245 0.031 Uiso 1 1 calc R
C16 C 0.3909(2) 0.2785(2) 0.39805(14) 0.0269(5) Uani 1 1 d .
H16 H 0.3020 0.2269 0.3538 0.032 Uiso 1 1 calc R
C17 C 0.3364(3) 0.1328(2) 0.49037(14) 0.0281(5) Uani 1 1 d .
C18 C 0.4316(2) 0.24675(19) 0.47785(14) 0.0245(4) Uani 1 1 d .
C19 C 0.5517(2) 0.29915(19) 0.55471(14) 0.0247(4) Uani 1 1 d .
C20 C 0.5408(2) 0.2252(2) 0.61459(14) 0.0259(5) Uani 1 1 d .
C21 C 0.3018(3) 0.3299(2) 0.22482(14) 0.0278(5) Uani 1 1 d .
C22 C 0.1567(3) 0.3178(2) 0.21080(16) 0.0322(5) Uani 1 1 d .
H22 H 0.1263 0.3637 0.2472 0.039 Uiso 1 1 calc R
C23 C 0.0604(3) 0.2280(3) 0.13507(18) 0.0455(7) Uani 1 1 d .
H23 H -0.0428 0.2078 0.1150 0.055 Uiso 1 1 calc R
C24 C 0.1271(4) 0.1744(3) 0.0944(2) 0.0598(10) Uani 1 1 d .
H24 H 0.0774 0.1124 0.0429 0.072 Uiso 1 1 calc R
C25 C 0.8564(3) 0.6017(2) 0.30616(15) 0.0293(5) Uani 1 1 d .
H25A H 0.9258 0.6212 0.2742 0.035 Uiso 1 1 calc R
H25B H 0.7799 0.5233 0.2748 0.035 Uiso 1 1 calc R
C26 C 0.9361(3) 0.5992(2) 0.39765(16) 0.0310(5) Uani 1 1 d .
H26A H 0.9745 0.5346 0.3946 0.037 Uiso 1 1 calc R
H26B H 0.8646 0.5799 0.4283 0.037 Uiso 1 1 calc R
C27 C 1.0623(2) 0.7124(2) 0.45219(15) 0.0286(5) Uani 1 1 d .
H27A H 1.0268 0.7788 0.4540 0.034 Uiso 1 1 calc R
H27B H 1.1387 0.7298 0.4250 0.034 Uiso 1 1 calc R
C28 C 1.1277(3) 0.7008(2) 0.54490(15) 0.0311(5) Uani 1 1 d .
H28A H 1.0502 0.6837 0.5712 0.037 Uiso 1 1 calc R
H28B H 1.1599 0.6327 0.5420 0.037 Uiso 1 1 calc R
C29 C 1.2562(3) 0.8089(2) 0.60400(16) 0.0355(6) Uani 1 1 d .
H29A H 1.2227 0.8760 0.6102 0.043 Uiso 1 1 calc R
H29B H 1.3314 0.8292 0.5761 0.043 Uiso 1 1 calc R
C30 C 1.3255(3) 0.7925(3) 0.69437(17) 0.0439(7) Uani 1 1 d .
H30A H 1.4117 0.8645 0.7286 0.053 Uiso 1 1 calc R
H30B H 1.3599 0.7259 0.6886 0.053 Uiso 1 1 calc R
C31 C 0.1763(3) 0.6320(3) 0.02415(19) 0.0502(7) Uani 1 1 d .
H31A H 0.0947 0.6163 -0.0302 0.060 Uiso 1 1 calc R
H31B H 0.2220 0.7171 0.0500 0.060 Uiso 1 1 calc R
H31C H 0.1397 0.5918 0.0653 0.060 Uiso 1 1 calc R
C32 C 0.2187(4) 0.4554(3) -0.0353(2) 0.0555(8) Uani 1 1 d .
H32A H 0.2932 0.4243 -0.0422 0.067 Uiso 1 1 calc R
H32B H 0.1441 0.4405 -0.0926 0.067 Uiso 1 1 calc R
H32C H 0.1727 0.4164 0.0031 0.067 Uiso 1 1 calc R
C33 C 0.9586(3) 0.8286(3) 0.2207(2) 0.0488(7) Uani 1 1 d .
H33A H 0.9420 0.7579 0.1780 0.059 Uiso 1 1 calc R
H33B H 0.9873 0.8154 0.2797 0.059 Uiso 1 1 calc R
H33C H 1.0368 0.8957 0.2167 0.059 Uiso 1 1 calc R
C34 C 0.8323(4) 0.9451(2) 0.28028(19) 0.0498(8) Uani 1 1 d .
H34A H 0.9191 1.0158 0.2921 0.060 Uiso 1 1 calc R
H34B H 0.8435 0.9109 0.3313 0.060 Uiso 1 1 calc R
H34C H 0.7452 0.9665 0.2682 0.060 Uiso 1 1 calc R
C35 C 0.3229(3) 0.0247(2) 0.42754(16) 0.0365(6) Uani 1 1 d .
H35A H 0.4208 0.0273 0.4303 0.044 Uiso 1 1 calc R
H35B H 0.2662 0.0233 0.3680 0.044 Uiso 1 1 calc R
H35C H 0.2728 -0.0466 0.4438 0.044 Uiso 1 1 calc R
C36 C 0.1901(3) 0.1364(3) 0.49128(17) 0.0388(6) Uani 1 1 d .
H36A H 0.1330 0.0621 0.5009 0.047 Uiso 1 1 calc R
H36B H 0.1363 0.1473 0.4351 0.047 Uiso 1 1 calc R
H36C H 0.2065 0.2021 0.5384 0.047 Uiso 1 1 calc R
C37 C 0.6696(2) 0.4079(2) 0.57155(14) 0.0263(5) Uani 1 1 d .
C38 C 0.6327(3) 0.2376(2) 0.69766(14) 0.0287(5) Uani 1 1 d .
C39 C 0.7657(3) 0.3369(2) 0.73996(15) 0.0298(5) Uani 1 1 d .
C40 C 0.5983(3) 0.1496(2) 0.74502(16) 0.0365(6) Uani 1 1 d .

loop_
_atom_site_aniso_label
_atom_site_aniso_U_11
_atom_site_aniso_U_22
_atom_site_aniso_U_33
_atom_site_aniso_U_23
_atom_site_aniso_U_13
_atom_site_aniso_U_12
Cl1 0.0783(6) 0.0667(5) 0.0336(4) 0.0184(3) 0.0217(4) 0.0245(4)
S1 0.0480(5) 0.0558(5) 0.0551(5) -0.0159(4) 0.0241(4) 0.0011(4)
O1 0.0225(8) 0.0255(8) 0.0215(7) 0.0046(6) 0.0026(6) 0.0065(6)
O2 0.0314(9) 0.0297(9) 0.0230(8) 0.0089(6) 0.0067(7) 0.0031(7)
N1 0.0452(13) 0.0316(12) 0.0349(11) 0.0145(9) -0.0027(10) 0.0072(10)
N2 0.0307(11) 0.0334(11) 0.0338(11) 0.0068(9) 0.0101(9) 0.0060(9)
N3 0.0306(11) 0.0500(14) 0.0332(11) 0.0083(10) 0.0074(9) 0.0108(11)
N4 0.0690(18) 0.0504(16) 0.0366(13) 0.0177(12) 0.0096(12) 0.0081(14)
C1 0.0475(18) 0.0556(19) 0.0504(17) 0.0308(15) 0.0025(14) 0.0110(15)
C2 0.0416(16) 0.079(2) 0.0269(13) 0.0173(14) 0.0063(12) 0.0117(16)
C3 0.0283(12) 0.0352(13) 0.0199(10) 0.0068(9) 0.0035(9) 0.0108(10)
C4 0.0250(11) 0.0290(12) 0.0206(10) 0.0035(8) 0.0062(8) 0.0103(9)
C5 0.0330(12) 0.0256(11) 0.0223(10) 0.0060(8) 0.0055(9) 0.0101(10)
C6 0.0277(11) 0.0222(11) 0.0223(10) 0.0030(8) 0.0069(9) 0.0058(9)
C7 0.0364(13) 0.0246(12) 0.0250(11) 0.0057(9) 0.0066(10) -0.0005(10)
C8 0.063(2) 0.0394(16) 0.0385(15) 0.0152(12) 0.0116(14) -0.0031(14)
C9 0.064(2) 0.0304(14) 0.0420(15) 0.0194(12) 0.0033(14) 0.0038(14)
C10 0.0210(10) 0.0292(12) 0.0237(10) 0.0038(9) 0.0051(8) 0.0050(9)
C11 0.0222(10) 0.0262(11) 0.0223(10) 0.0065(8) 0.0067(8) 0.0079(9)
C12 0.0234(10) 0.0251(11) 0.0185(9) 0.0029(8) 0.0048(8) 0.0071(9)
C13 0.0224(10) 0.0272(11) 0.0216(10) 0.0061(8) 0.0049(8) 0.0075(9)
C14 0.0244(11) 0.0263(11) 0.0240(10) 0.0076(8) 0.0083(9) 0.0083(9)
C15 0.0225(10) 0.0301(12) 0.0249(10) 0.0068(9) 0.0079(9) 0.0086(9)
C16 0.0248(11) 0.0296(12) 0.0242(10) 0.0065(9) 0.0083(9) 0.0072(9)
C17 0.0274(11) 0.0311(12) 0.0210(10) 0.0075(9) 0.0067(9) 0.0055(9)
C18 0.0249(11) 0.0253(11) 0.0249(10) 0.0056(8) 0.0118(9) 0.0085(9)
C19 0.0249(11) 0.0257(11) 0.0237(10) 0.0059(8) 0.0101(9) 0.0079(9)
C20 0.0269(11) 0.0261(11) 0.0242(10) 0.0039(8) 0.0109(9) 0.0082(9)
C21 0.0294(12) 0.0262(11) 0.0238(10) 0.0076(9) 0.0094(9) 0.0040(9)
C22 0.0260(12) 0.0274(12) 0.0334(12) 0.0054(9) 0.0050(10) 0.0026(10)
C23 0.0331(14) 0.0475(17) 0.0372(14) 0.0114(12) 0.0044(11) -0.0032(12)
C24 0.0529(19) 0.0541(19) 0.0348(15) -0.0103(13) 0.0101(14) -0.0172(15)
C25 0.0250(11) 0.0299(12) 0.0307(12) 0.0053(9) 0.0067(9) 0.0107(10)
C26 0.0248(11) 0.0302(12) 0.0349(12) 0.0120(10) 0.0059(10) 0.0083(10)
C27 0.0247(11) 0.0318(12) 0.0279(11) 0.0096(9) 0.0076(9) 0.0090(10)
C28 0.0317(12) 0.0305(12) 0.0296(11) 0.0080(9) 0.0090(10) 0.0104(10)
C29 0.0338(13) 0.0367(14) 0.0295(12) 0.0055(10) 0.0076(10) 0.0084(11)
C30 0.0418(15) 0.0484(17) 0.0327(13) 0.0054(12) 0.0023(11) 0.0163(13)
C31 0.0426(16) 0.065(2) 0.0377(15) 0.0074(14) 0.0036(12) 0.0232(15)
C32 0.0557(19) 0.0474(18) 0.0382(15) 0.0011(13) -0.0107(14) 0.0140(15)
C33 0.0358(15) 0.0416(16) 0.0561(18) 0.0097(13) 0.0172(14) -0.0035(12)
C34 0.064(2) 0.0286(14) 0.0396(15) 0.0000(11) 0.0148(14) 0.0006(13)
C35 0.0449(15) 0.0276(12) 0.0282(12) 0.0049(9) 0.0101(11) 0.0047(11)
C36 0.0273(12) 0.0507(16) 0.0324(13) 0.0111(11) 0.0108(10) 0.0054(11)
C37 0.0252(11) 0.0315(12) 0.0230(10) 0.0062(9) 0.0083(9) 0.0117(10)
C38 0.0302(12) 0.0322(12) 0.0232(10) 0.0062(9) 0.0092(9) 0.0110(10)
C39 0.0288(12) 0.0391(14) 0.0237(10) 0.0076(9) 0.0098(9) 0.0150(11)
C40 0.0394(14) 0.0387(14) 0.0240(11) 0.0059(10) 0.0059(10) 0.0100(12)

loop_
_atom_type_symbol
_atom_type_description
_atom_type_scat_dispersion_real
_atom_type_scat_dispersion_imag
_atom_type_scat_source
C C 0.0033 0.0016 'International Tables Vol C Tables 4.2.6.8 and 6.1.1.4'
H H 0.0000 0.0000 'International Tables Vol C Tables 4.2.6.8 and 6.1.1.4'
N N 0.0061 0.0033 'International Tables Vol C Tables 4.2.6.8 and 6.1.1.4'
O O 0.0106 0.0060 'International Tables Vol C Tables 4.2.6.8 and 6.1.1.4'
S S 0.1246 0.1234 'International Tables Vol C Tables 4.2.6.8 and 6.1.1.4'
Cl Cl 0.1484 0.1585 'International Tables Vol C Tables 4.2.6.8 and 6.1.1.4'

loop_
_geom_angle_atom_site_label_1
_geom_angle_atom_site_label_2
_geom_angle_atom_site_label_3
_geom_angle
C24 S1 C21 92.06(14)
C12 O1 C25 114.18(16)
C20 O2 C17 109.82(17)
C5 N1 C9 120.8(2)
C5 N1 C1 123.4(2)
C9 N1 C1 115.2(2)
N1 C1 C2 110.2(2)
N1 C1 H1A 109.6
C2 C1 H1A 109.6
N1 C1 H1B 109.6
C2 C1 H1B 109.6
H1A C1 H1B 108.1
C1 C2 C3 109.9(2)
C1 C2 H2A 109.7
C3 C2 H2A 109.7
C1 C2 H2B 109.7
C3 C2 H2B 109.7
H2A C2 H2B 108.2
C32 C3 C4 112.3(2)
C32 C3 C31 109.2(2)
C4 C3 C31 109.99(19)
C32 C3 C2 107.7(2)
C4 C3 C2 108.7(2)
C31 C3 C2 108.7(2)
C10 C4 C5 118.7(2)
C10 C4 C3 120.5(2)
C5 C4 C3 120.7(2)
N1 C5 C6 120.3(2)
N1 C5 C4 119.5(2)
C6 C5 C4 120.2(2)
C12 C6 C5 117.4(2)
C12 C6 C7 121.7(2)
C5 C6 C7 120.8(2)
C34 C7 C8 111.1(2)
C34 C7 C6 109.0(2)
C8 C7 C6 109.5(2)
C34 C7 C33 108.1(2)
C8 C7 C33 105.0(2)
C6 C7 C33 114.1(2)
C9 C8 C7 112.9(3)
C9 C8 H8A 109.0
C7 C8 H8A 109.0
C9 C8 H8B 109.0
C7 C8 H8B 109.0
H8A C8 H8B 107.8
N1 C9 C8 108.8(2)
N1 C9 H9A 109.9
C8 C9 H9A 109.9
N1 C9 H9B 109.9
C8 C9 H9B 109.9
H9A C9 H9B 108.3
C4 C10 C11 123.0(2)
C4 C10 H10 118.5
C11 C10 H10 118.5
C13 C11 C10 124.7(2)
C13 C11 C12 118.72(19)
C10 C11 C12 116.5(2)
C6 C12 O1 119.31(19)
C6 C12 C11 123.4(2)
O1 C12 C11 117.20(19)
C14 C13 C11 133.4(2)
C14 C13 H13 113.3
C11 C13 H13 113.3
C13 C14 C15 116.5(2)
C13 C14 C21 124.9(2)
C15 C14 C21 118.5(2)
C16 C15 C14 126.4(2)
C16 C15 H15 116.8
C14 C15 H15 116.8
C15 C16 C18 125.1(2)
C15 C16 H16 117.5
C18 C16 H16 117.5
O2 C17 C18 103.58(17)
O2 C17 C36 107.20(18)
C18 C17 C36 112.0(2)
O2 C17 C35 107.12(19)
C18 C17 C35 112.71(19)
C36 C17 C35 113.5(2)
C19 C18 C16 132.9(2)
C19 C18 C17 107.10(19)
C16 C18 C17 120.0(2)
C18 C19 C37 126.1(2)
C18 C19 C20 109.1(2)
C37 C19 C20 124.7(2)
O2 C20 C38 118.6(2)
O2 C20 C19 110.34(19)
C38 C20 C19 131.0(2)
C22 C21 C14 128.5(2)
C22 C21 S1 110.90(18)
C14 C21 S1 120.57(18)
C21 C22 C23 111.1(2)
C21 C22 H22 124.5
C23 C22 H22 124.5
C24 C23 C22 114.2(3)
C24 C23 H23 122.9
C22 C23 H23 122.9
C23 C24 S1 111.8(2)
C23 C24 H24 124.1
S1 C24 H24 124.1
O1 C25 C26 109.01(19)
O1 C25 H25A 109.9
C26 C25 H25A 109.9
O1 C25 H25B 109.9
C26 C25 H25B 109.9
H25A C25 H25B 108.3
C25 C26 C27 115.6(2)
C25 C26 H26A 108.4
C27 C26 H26A 108.4
C25 C26 H26B 108.4
C27 C26 H26B 108.4
H26A C26 H26B 107.4
C26 C27 C28 110.42(19)
C26 C27 H27A 109.6
C28 C27 H27A 109.6
C26 C27 H27B 109.6
C28 C27 H27B 109.6
H27A C27 H27B 108.1
C29 C28 C27 114.3(2)
C29 C28 H28A 108.7
C27 C28 H28A 108.7
C29 C28 H28B 108.7
C27 C28 H28B 108.7
H28A C28 H28B 107.6
C28 C29 C30 113.4(2)
C28 C29 H29A 108.9
C30 C29 H29A 108.9
C28 C29 H29B 108.9
C30 C29 H29B 108.9
H29A C29 H29B 107.7
C29 C30 Cl1 111.5(2)
C29 C30 H30A 109.3
Cl1 C30 H30A 109.3
C29 C30 H30B 109.3
Cl1 C30 H30B 109.3
H30A C30 H30B 108.0
C3 C31 H31A 109.5
C3 C31 H31B 109.5
H31A C31 H31B 109.5
C3 C31 H31C 109.5
H31A C31 H31C 109.5
H31B C31 H31C 109.5
C3 C32 H32A 109.5
C3 C32 H32B 109.5
H32A C32 H32B 109.5
C3 C32 H32C 109.5
H32A C32 H32C 109.5
H32B C32 H32C 109.5
C7 C33 H33A 109.5
C7 C33 H33B 109.5
H33A C33 H33B 109.5
C7 C33 H33C 109.5
H33A C33 H33C 109.5
H33B C33 H33C 109.5
C7 C34 H34A 109.5
C7 C34 H34B 109.5
H34A C34 H34B 109.5
C7 C34 H34C 109.5
H34A C34 H34C 109.5
H34B C34 H34C 109.5
C17 C35 H35A 109.5
C17 C35 H35B 109.5
H35A C35 H35B 109.5
C17 C35 H35C 109.5
H35A C35 H35C 109.5
H35B C35 H35C 109.5
C17 C36 H36A 109.5
C17 C36 H36B 109.5
H36A C36 H36B 109.5
C17 C36 H36C 109.5
H36A C36 H36C 109.5
H36B C36 H36C 109.5
N2 C37 C19 176.8(2)
C20 C38 C39 122.2(2)
C20 C38 C40 120.7(2)
C39 C38 C40 117.1(2)
N3 C39 C38 178.0(3)
N4 C40 C38 178.0(3)

loop_
_geom_bond_atom_site_label_1
_geom_bond_atom_site_label_2
_geom_bond_distance
Cl1 C30 1.792(3)
S1 C24 1.710(3)
S1 C21 1.715(2)
O1 C12 1.384(2)
O1 C25 1.457(3)
O2 C20 1.340(3)
O2 C17 1.475(3)
N1 C5 1.364(3)
N1 C9 1.448(3)
N1 C1 1.452(3)
N2 C37 1.149(3)
N3 C39 1.146(3)
N4 C40 1.142(3)
C1 C2 1.537(5)
C1 H1A 0.9900
C1 H1B 0.9900
C2 C3 1.538(4)
C2 H2A 0.9900
C2 H2B 0.9900
C3 C32 1.507(4)
C3 C4 1.524(3)
C3 C31 1.530(4)
C4 C10 1.366(3)
C4 C5 1.438(3)
C5 C6 1.437(3)
C6 C12 1.380(3)
C6 C7 1.538(3)
C7 C34 1.522(4)
C7 C8 1.525(4)
C7 C33 1.552(4)
C8 C9 1.498(5)
C8 H8A 0.9900
C8 H8B 0.9900
C9 H9A 0.9900
C9 H9B 0.9900
C10 C11 1.416(3)
C10 H10 0.9500
C11 C13 1.416(3)
C11 C12 1.424(3)
C13 C14 1.386(3)
C13 H13 0.9500
C14 C15 1.415(3)
C14 C21 1.481(3)
C15 C16 1.377(3)
C15 H15 0.9500
C16 C18 1.402(3)
C16 H16 0.9500
C17 C18 1.515(3)
C17 C36 1.516(3)
C17 C35 1.517(3)
C18 C19 1.390(3)
C19 C37 1.425(3)
C19 C20 1.428(3)
C20 C38 1.376(3)
C21 C22 1.393(3)
C22 C23 1.417(4)
C22 H22 0.9500
C23 C24 1.333(5)
C23 H23 0.9500
C24 H24 0.9500
C25 C26 1.501(3)
C25 H25A 0.9900
C25 H25B 0.9900
C26 C27 1.519(3)
C26 H26A 0.9900
C26 H26B 0.9900
C27 C28 1.524(3)
C27 H27A 0.9900
C27 H27B 0.9900
C28 C29 1.513(3)
C28 H28A 0.9900
C28 H28B 0.9900
C29 C30 1.521(4)
C29 H29A 0.9900
C29 H29B 0.9900
C30 H30A 0.9900
C30 H30B 0.9900
C31 H31A 0.9800
C31 H31B 0.9800
C31 H31C 0.9800
C32 H32A 0.9800
C32 H32B 0.9800
C32 H32C 0.9800
C33 H33A 0.9800
C33 H33B 0.9800
C33 H33C 0.9800
C34 H34A 0.9800
C34 H34B 0.9800
C34 H34C 0.9800
C35 H35A 0.9800
C35 H35B 0.9800
C35 H35C 0.9800
C36 H36A 0.9800
C36 H36B 0.9800
C36 H36C 0.9800
C38 C39 1.426(3)
C38 C40 1.428(3)

loop_
_geom_torsion_atom_site_label_1
_geom_torsion_atom_site_label_2
_geom_torsion_atom_site_label_3
_geom_torsion_atom_site_label_4
_geom_torsion
C5 N1 C1 C2 -28.8(4)
C9 N1 C1 C2 160.4(3)
N1 C1 C2 C3 57.1(4)
C1 C2 C3 C32 -176.4(2)
C1 C2 C3 C4 -54.4(3)
C1 C2 C3 C31 65.4(3)
C32 C3 C4 C10 -38.8(3)
C31 C3 C4 C10 83.1(3)
C2 C3 C4 C10 -158.0(2)
C32 C3 C4 C5 144.3(3)
C31 C3 C4 C5 -93.9(3)
C2 C3 C4 C5 25.1(3)
C9 N1 C5 C6 -13.3(4)
C1 N1 C5 C6 176.4(3)
C9 N1 C5 C4 168.4(3)
C1 N1 C5 C4 -2.0(4)
C10 C4 C5 N1 -173.2(2)
C3 C4 C5 N1 3.8(3)
C10 C4 C5 C6 8.4(3)
C3 C4 C5 C6 -174.6(2)
N1 C5 C6 C12 175.2(2)
C4 C5 C6 C12 -6.4(3)
N1 C5 C6 C7 -2.0(3)
C4 C5 C6 C7 176.3(2)
C12 C6 C7 C34 -70.0(3)
C5 C6 C7 C34 107.1(3)
C12 C6 C7 C8 168.2(2)
C5 C6 C7 C8 -14.7(3)
C12 C6 C7 C33 50.9(3)
C5 C6 C7 C33 -132.0(2)
C34 C7 C8 C9 -74.7(3)
C6 C7 C8 C9 45.8(3)
C33 C7 C8 C9 168.7(2)
C5 N1 C9 C8 43.7(4)
C1 N1 C9 C8 -145.3(3)
C7 C8 C9 N1 -60.4(3)
C5 C4 C10 C11 -2.4(3)
C3 C4 C10 C11 -179.4(2)
C4 C10 C11 C13 170.9(2)
C4 C10 C11 C12 -5.2(3)
C5 C6 C12 O1 -178.99(19)
C7 C6 C12 O1 -1.8(3)
C5 C6 C12 C11 -1.6(3)
C7 C6 C12 C11 175.6(2)
C25 O1 C12 C6 -112.5(2)
C25 O1 C12 C11 69.9(2)
C13 C11 C12 C6 -169.1(2)
C10 C11 C12 C6 7.3(3)
C13 C11 C12 O1 8.4(3)
C10 C11 C12 O1 -175.23(19)
C10 C11 C13 C14 12.1(4)
C12 C11 C13 C14 -171.8(2)
C11 C13 C14 C15 -179.6(2)
C11 C13 C14 C21 3.0(4)
C13 C14 C15 C16 -177.1(2)
C21 C14 C15 C16 0.4(4)
C14 C15 C16 C18 176.6(2)
C20 O2 C17 C18 1.4(2)
C20 O2 C17 C36 -117.1(2)
C20 O2 C17 C35 120.8(2)
C15 C16 C18 C19 -0.7(4)
C15 C16 C18 C17 -178.9(2)
O2 C17 C18 C19 -1.5(2)
C36 C17 C18 C19 113.7(2)
C35 C17 C18 C19 -116.9(2)
O2 C17 C18 C16 177.12(19)
C36 C17 C18 C16 -67.7(3)
C35 C17 C18 C16 61.7(3)
C16 C18 C19 C37 1.4(4)
C17 C18 C19 C37 179.8(2)
C16 C18 C19 C20 -177.3(2)
C17 C18 C19 C20 1.1(2)
C17 O2 C20 C38 179.9(2)
C17 O2 C20 C19 -0.8(2)
C18 C19 C20 O2 -0.2(3)
C37 C19 C20 O2 -178.9(2)
C18 C19 C20 C38 179.0(2)
C37 C19 C20 C38 0.3(4)
C13 C14 C21 C22 -103.7(3)
C15 C14 C21 C22 78.9(3)
C13 C14 C21 S1 79.4(3)
C15 C14 C21 S1 -97.9(2)
C24 S1 C21 C22 0.5(2)
C24 S1 C21 C14 177.8(2)
C14 C21 C22 C23 -177.7(2)
S1 C21 C22 C23 -0.6(3)
C21 C22 C23 C24 0.5(4)
C22 C23 C24 S1 -0.2(4)
C21 S1 C24 C23 -0.2(3)
C12 O1 C25 C26 -154.85(18)
O1 C25 C26 C27 -62.6(3)
C25 C26 C27 C28 176.6(2)
C26 C27 C28 C29 179.1(2)
C27 C28 C29 C30 -176.4(2)
C28 C29 C30 Cl1 -62.0(3)
C18 C19 C37 N2 -7(5)
C20 C19 C37 N2 172(4)
O2 C20 C38 C39 179.1(2)
C19 C20 C38 C39 0.0(4)
O2 C20 C38 C40 -0.3(3)
C19 C20 C38 C40 -179.4(2)
C20 C38 C39 N3 -169(8)
C40 C38 C39 N3 10(8)
C20 C38 C40 N4 170(9)
C39 C38 C40 N4 -10(9)
